data_4070964
loop_
_publ_author_name
'Sciarone, Timo J. J.'
'Nijhuis, Christian A.'
'Meetsma, Auke'
'Hessen, Bart'

_publ_section_title
;
 Neutral and Cationic Paramagnetic Amino-amidinate Iron(II) Complexes:19F
 NMR Evidence for Interactions with Weakly Coordinating Anions
;
_journal_issue 9
_journal_name_full Organometallics
_journal_page_first 2058
_journal_paper_doi 10.1021/om701155b
_journal_volume 27
_journal_year 2008
_chemical_compound_source 'see text'
_chemical_formula_moiety 'C26 H32 Cl Fe N3 O3, 2(C4H8O)'
_chemical_formula_sum 'C34 H48 Cl Fe N3 O5'
_chemical_formula_weight 670.07
_chemical_name_systematic
;
 ?
;
_space_group_IT_number 14
_symmetry_cell_setting monoclinic
_symmetry_space_group_name_Hall '-P 2yn'
_symmetry_space_group_name_H-M 'P 1 21/n 1'
_atom_sites_solution_hydrogens difmap
_atom_sites_solution_primary heavy
_atom_sites_solution_secondary direct
_cell_angle_alpha 90
_cell_angle_beta 96.305(1)
_cell_angle_gamma 90
_cell_formula_units_Z 4
_cell_length_a 9.4467(8)
_cell_length_b 20.014(2)
_cell_length_c 18.161(2)
_cell_measurement_reflns_used 5621
_cell_measurement_temperature 105
_cell_measurement_theta_max 23.74
_cell_measurement_theta_min 2.33
_cell_volume 3412.9(6)
_computing_cell_refinement 'SAINT, Bruker Version 6.02A, 2000'
_computing_data_collection 'SMART, Bruker Version 5.168, 2000'
_computing_data_reduction 'XPREP, Bruker Version 5.1/NT, 2000'
_computing_molecular_graphics
;
 PLUTO  (Meetsma, 2001) 
 PLATON (Spek, 1994)
;
_computing_publication_material
;
 PLATON (Spek, 1990)
 SHELXL (Sheldrick, 1997)
;
_computing_structure_refinement 'SHELXL-97 (Sheldrick, 1997)'
_computing_structure_solution
;
 DIRDIF-99 (Beurskens et al., 1999)
;
_diffrn_ambient_temperature 105(2)
_diffrn_detector_area_resol_mean 66.06
_diffrn_measured_fraction_theta_full 0.903
_diffrn_measured_fraction_theta_max 0.903
_diffrn_measurement_device_type
;
  Bruker Smart Apex 
;
_diffrn_measurement_method 'phi and omega scans'
_diffrn_radiation_detector
;
 CCD area-detector
;
_diffrn_radiation_monochromator 'parallel mounted graphite'
_diffrn_radiation_source 'fine focus sealed Siemens Mo tube '
_diffrn_radiation_type MoK\a
_diffrn_radiation_wavelength 0.71073
_diffrn_reflns_av_R_equivalents 0.0552
_diffrn_reflns_av_sigmaI/netI 0.0846
_diffrn_reflns_limit_h_max 12
_diffrn_reflns_limit_h_min -13
_diffrn_reflns_limit_k_max 27
_diffrn_reflns_limit_k_min -27
_diffrn_reflns_limit_l_max 24
_diffrn_reflns_limit_l_min -24
_diffrn_reflns_number 31758
_diffrn_reflns_reduction_process
;
 Intensity data were corrected for Lorentz and polarization
  effects, decay and absorption and reduced to F~o~^2^
  using SAINT (Bruker, 2000) and SADABS (Sheldrick, 2001)

 Intensity data were corrected for Lorentz and polarization effects,
  scale variation, for absorption and reduced to F~o~^2^
;
_diffrn_reflns_theta_full 29.73
_diffrn_reflns_theta_max 29.73
_diffrn_reflns_theta_min 2.33
_exptl_absorpt_coefficient_mu 0.564
_exptl_absorpt_correction_T_max 0.9733
_exptl_absorpt_correction_T_min 0.8990
_exptl_absorpt_correction_type multi-scan
_exptl_absorpt_process_details 'SADABS (Sheldrick, Bruker, 2000)'
_exptl_crystal_colour '  bright-yellow'
_exptl_crystal_density_diffrn 1.304
_exptl_crystal_density_method 'Not Measured'
_exptl_crystal_description '  platelet'
_exptl_crystal_F_000 1424
_exptl_crystal_size_max 0.200
_exptl_crystal_size_mid 0.150
_exptl_crystal_size_min 0.050
_refine_diff_density_max 0.802
_refine_diff_density_min -0.471
_refine_diff_density_rms 0.078
_refine_ls_extinction_method none
_refine_ls_goodness_of_fit_ref 0.978
_refine_ls_hydrogen_treatment mixed
_refine_ls_matrix_type full
_refine_ls_number_parameters 416
_refine_ls_number_reflns 9004
_refine_ls_number_restraints 0
_refine_ls_restrained_S_all 0.978
_refine_ls_R_factor_all 0.1007
_refine_ls_R_factor_gt 0.0628
_refine_ls_shift/su_max 0.001
_refine_ls_shift/su_mean 0.000
_refine_ls_structure_factor_coef Fsqd
_refine_ls_weighting_details 'calc w=1/[\s^2^(Fo^2^)+(0.0945P)^2^+0.0000P] where P=(Fo^2^+2Fc^2^)/3'
_refine_ls_weighting_scheme calc
_refine_ls_wR_factor_gt 0.1601
_refine_ls_wR_factor_ref 0.1737
_reflns_number_gt 5499
_reflns_number_total 9004
_reflns_threshold_expression >2sigma(I)
_cod_data_source_file om701155b-file005.cif
_cod_data_source_block c26h32cl
_cod_depositor_comments
;
The following automatic conversions were performed:

'_symmetry_cell_setting' value 'Monoclinic' changed to 'monoclinic'
according to /home/saulius/struct/CIF-dictionaries/cif_core.dic
dictionary named 'cif_core.dic' version 2.4.1 from
2010-06-29.

'_exptl_absorpt_correction_type' value 'Multi-Scan'
changed to 'multi-scan' according to
/home/saulius/struct/CIF-dictionaries/cif_core.dic dictionary named
'cif_core.dic' version 2.4.1 from 2010-06-29.

Automatic conversion script
Id: cif_fix_values 1715 2011-07-08 13:25:40Z adriana 
;
_cod_original_sg_symbol_H-M 'P 21/n'
_cod_database_code 4070964

loop_
_symmetry_equiv_pos_as_xyz
x,y,z
1/2-x,1/2+y,1/2-z
-x,-y,-z
1/2+x,1/2-y,1/2+z

loop_
_atom_site_aniso_label
_atom_site_aniso_U_11
_atom_site_aniso_U_22
_atom_site_aniso_U_33
_atom_site_aniso_U_23
_atom_site_aniso_U_13
_atom_site_aniso_U_12
Fe 0.0328(2) 0.0328(2) 0.0323(2) -0.0028(2) -0.0091(2) 0.0015(2)
Cl 0.0530(4) 0.0507(4) 0.0454(4) 0.0049(3) 0.0069(3) 0.0046(3)
O1 0.0350(10) 0.0397(10) 0.0272(9) -0.0010(7) -0.0104(7) -0.0031(8)
O2 0.087(2) 0.0737(19) 0.0604(16) 0.0049(14) -0.0221(14) 0.0125(15)
O3 0.0494(13) 0.0685(15) 0.0468(12) -0.0189(11) -0.0123(10) 0.0068(11)
N1 0.0365(13) 0.0458(14) 0.0557(16) -0.0121(12) -0.0039(11) 0.0068(11)
N2 0.0315(12) 0.0378(12) 0.0369(12) -0.0031(10) -0.0115(9) -0.0049(9)
N3 0.0274(11) 0.0353(11) 0.0232(10) -0.0014(8) -0.0058(8) -0.0051(8)
C1 0.0443(19) 0.098(3) 0.067(2) -0.018(2) 0.0097(17) 0.0051(19)
C2 0.053(2) 0.058(2) 0.102(3) -0.012(2) -0.016(2) 0.0158(17)
C3 0.0369(18) 0.066(2) 0.063(2) -0.0192(18) -0.0004(15) -0.0010(16)
C4 0.0292(15) 0.0523(19) 0.062(2) -0.0174(16) -0.0098(14) -0.0019(13)
C5 0.0320(13) 0.0320(13) 0.0291(13) 0.0012(10) -0.0083(10) -0.0042(10)
C6 0.0300(13) 0.0435(15) 0.0294(13) -0.0041(11) -0.0056(10) -0.0109(11)
C7 0.0402(16) 0.0521(18) 0.0337(14) 0.0037(12) -0.0101(12) -0.0127(13)
C8 0.0447(18) 0.078(2) 0.0288(15) 0.0000(15) -0.0081(13) -0.0192(16)
C9 0.0457(18) 0.078(2) 0.0378(16) -0.0219(16) -0.0001(13) -0.0236(17)
C10 0.0512(19) 0.054(2) 0.057(2) -0.0226(16) -0.0015(15) -0.0148(15)
C11 0.0430(16) 0.0451(16) 0.0427(16) -0.0092(13) -0.0107(13) -0.0068(13)
C12 0.0299(13) 0.0363(13) 0.0239(12) -0.0040(10) -0.0060(10) -0.0084(10)
C13 0.0347(14) 0.0487(16) 0.0255(12) -0.0008(11) -0.0092(11) -0.0123(12)
C14 0.0386(16) 0.070(2) 0.0240(14) -0.0046(13) -0.0014(12) -0.0181(15)
C15 0.0354(16) 0.068(2) 0.0326(15) -0.0153(14) -0.0022(12) -0.0077(14)
C16 0.0375(15) 0.0488(17) 0.0386(16) -0.0123(13) -0.0050(12) -0.0013(13)
C17 0.0330(14) 0.0390(14) 0.0305(13) -0.0063(10) -0.0092(11) -0.0066(11)
C18 0.0468(18) 0.0489(17) 0.0359(15) 0.0113(12) -0.0048(13) -0.0082(13)
C19 0.072(3) 0.049(2) 0.056(2) 0.0056(17) -0.009(2) -0.0075(18)
C20 0.059(3) 0.076(3) 0.0371(18) 0.0158(17) -0.0053(17) -0.009(2)
C21 0.0425(16) 0.0368(14) 0.0344(14) 0.0049(11) -0.0047(12) -0.0004(12)
C22 0.064(2) 0.0369(16) 0.0504(19) 0.0001(14) -0.0084(17) -0.0062(15)
C23 0.059(2) 0.0473(18) 0.0319(15) 0.0015(13) -0.0087(14) -0.0029(15)
C24 0.0355(13) 0.0310(12) 0.0224(11) 0.0027(9) -0.0069(10) -0.0009(10)
C25 0.0337(14) 0.0479(16) 0.0388(15) -0.0039(12) -0.0058(12) 0.0065(12)
C26 0.0424(16) 0.0233(13) 0.0592(19) -0.0109(13) 0.0011(13) -0.0103(11)

loop_
_atom_site_label
_atom_site_type_symbol
_atom_site_thermal_displace_type
_atom_site_fract_x
_atom_site_fract_y
_atom_site_fract_z
_atom_site_occupancy
_atom_site_U_iso_or_equiv
Fe Fe Uani 1.07925(4) 0.16905(2) 0.34440(2) 1.000 0.0336(1)
Cl Cl Uani 1.05853(9) 0.26713(4) 0.27649(4) 1.000 0.0496(2)
O1 O Uani 0.77285(19) 0.17818(9) 0.34839(9) 1.000 0.0350(6)
O2 O Uani 1.0507(3) 0.04883(15) 0.42779(14) 1.000 0.0759(11)
O3 O Uani 0.9706(2) 0.09496(12) 0.21063(12) 1.000 0.0562(8)
N1 N Uani 1.3029(3) 0.16311(12) 0.33367(15) 1.000 0.0467(8)
N2 N Uani 1.1466(2) 0.22057(11) 0.43142(12) 1.000 0.0365(7)
N3 N Uani 0.9117(2) 0.23685(10) 0.43761(11) 1.000 0.0293(6)
C1 C Uani 1.3410(4) 0.1704(2) 0.2578(2) 1.000 0.0695(14)
C2 C Uani 1.3702(4) 0.10082(18) 0.3665(3) 1.000 0.0728(14)
C3 C Uani 1.3651(4) 0.2209(2) 0.3784(2) 1.000 0.0557(11)
C4 C Uani 1.3006(3) 0.22789(19) 0.44908(19) 1.000 0.0489(10)
C5 C Uani 1.0521(3) 0.24814(12) 0.46699(14) 1.000 0.0319(8)
C6 C Uani 1.0847(3) 0.28806(13) 0.53575(14) 1.000 0.0350(8)
C7 C Uani 1.1657(3) 0.25899(16) 0.59615(15) 1.000 0.0430(9)
C8 C Uani 1.2012(3) 0.29504(19) 0.66124(16) 1.000 0.0514(10)
C9 C Uani 1.1525(3) 0.3596(2) 0.66676(18) 1.000 0.0542(10)
C10 C Uani 1.0709(4) 0.38949(18) 0.60724(19) 1.000 0.0546(11)
C11 C Uani 1.0367(3) 0.35335(15) 0.54152(17) 1.000 0.0447(9)
C12 C Uani 0.7925(3) 0.25958(12) 0.47420(13) 1.000 0.0307(7)
C13 C Uani 0.7562(3) 0.22441(14) 0.53668(14) 1.000 0.0372(8)
C14 C Uani 0.6471(3) 0.25122(17) 0.57367(16) 1.000 0.0446(10)
C15 C Uani 0.5767(3) 0.30899(17) 0.54969(16) 1.000 0.0458(10)
C16 C Uani 0.6107(3) 0.34093(16) 0.48678(16) 1.000 0.0423(9)
C17 C Uani 0.7193(3) 0.31759(13) 0.44727(14) 1.000 0.0351(8)
C18 C Uani 0.8271(3) 0.15856(15) 0.55996(16) 1.000 0.0446(10)
C19 C Uani 0.7347(5) 0.10080(19) 0.5251(2) 1.000 0.0602(14)
C20 C Uani 0.8547(5) 0.1505(2) 0.6440(2) 1.000 0.0582(15)
C21 C Uani 0.7534(3) 0.35379(14) 0.37742(15) 1.000 0.0386(8)
C22 C Uani 0.7616(4) 0.42949(16) 0.3875(2) 1.000 0.0515(11)
C23 C Uani 0.6410(4) 0.33587(17) 0.31234(17) 1.000 0.0471(10)
C24 C Uani 0.8941(3) 0.19300(12) 0.37348(13) 1.000 0.0304(7)
C25 C Uani 1.0128(3) 0.12418(15) 0.26254(16) 1.000 0.0409(9)
C26 C Uani 1.0710(3) 0.09285(14) 0.40099(19) 1.000 0.0420(9)
H1 H Uiso 1.29889 0.21154 0.23594 1.000 0.1045
H1' H Uiso 1.30457 0.13198 0.22803 1.000 0.1045
H1" H Uiso 1.44482 0.17242 0.25888 1.000 0.1045
H2 H Uiso 1.34307 0.09458 0.41656 1.000 0.110(18)
H2' H Uiso 1.47406 0.10456 0.36875 1.000 0.086(13)
H2" H Uiso 1.33773 0.06245 0.33561 1.000 0.054(9)
H3 H Uiso 1.472(3) 0.2193(14) 0.3864(16) 1.000 0.044(8)
H3' H Uiso 1.346(5) 0.265(2) 0.352(2) 1.000 0.095(15)
H4 H Uiso 1.334(4) 0.1900(18) 0.4830(19) 1.000 0.057(10)
H4' H Uiso 1.328(4) 0.2660(19) 0.463(2) 1.000 0.061(11)
H7 H Uiso 1.195(4) 0.2096(19) 0.5901(19) 1.000 0.062(10)
H8 H Uiso 1.251(3) 0.2784(13) 0.7022(15) 1.000 0.028(7)
H9 H Uiso 1.173(3) 0.3889(15) 0.7054(18) 1.000 0.046(8)
H10 H Uiso 1.036(3) 0.4364(14) 0.6092(15) 1.000 0.033(7)
H11 H Uiso 0.975(3) 0.3697(15) 0.5030(17) 1.000 0.046(8)
H14 H Uiso 0.619(3) 0.2318(15) 0.6128(18) 1.000 0.042(8)
H15 H Uiso 0.503(4) 0.3237(15) 0.5780(18) 1.000 0.048(9)
H16 H Uiso 0.558(5) 0.379(2) 0.467(2) 1.000 0.090(14)
H18 H Uiso 0.923(3) 0.1588(14) 0.5371(17) 1.000 0.043(8)
H19 H Uiso 0.642(5) 0.103(2) 0.538(2) 1.000 0.080(14)
H19' H Uiso 0.784(4) 0.060(2) 0.539(2) 1.000 0.067(11)
H19" H Uiso 0.728(4) 0.1079(19) 0.475(2) 1.000 0.069(11)
H20 H Uiso 0.903(4) 0.1820(17) 0.6689(19) 1.000 0.047(9)
H20' H Uiso 0.893(3) 0.1087(19) 0.6523(18) 1.000 0.050(10)
H20" H Uiso 0.778(4) 0.1514(18) 0.659(2) 1.000 0.059(12)
H21 H Uiso 0.853(3) 0.3385(14) 0.3653(16) 1.000 0.036(7)
H22 H Uiso 0.668(4) 0.4558(19) 0.391(2) 1.000 0.075(12)
H22' H Uiso 0.788(4) 0.4509(18) 0.348(2) 1.000 0.065(11)
H22" H Uiso 0.822(3) 0.4469(15) 0.4293(18) 1.000 0.046(8)
H23 H Uiso 0.641(3) 0.2852(14) 0.3065(14) 1.000 0.031(7)
H23' H Uiso 0.673(4) 0.361(2) 0.269(2) 1.000 0.089(13)
H23" H Uiso 0.543(3) 0.3498(14) 0.3228(16) 1.000 0.035(7)

loop_
_atom_type_symbol
_atom_type_description
_atom_type_scat_dispersion_real
_atom_type_scat_dispersion_imag
_atom_type_scat_source
O O 0.0106 0.0060 'International Tables Vol C Tables 4.2.6.8 and 6.1.1.4'
N N 0.0061 0.0033 'International Tables Vol C Tables 4.2.6.8 and 6.1.1.4'
Fe Fe 0.3463 0.8444 'International Tables Vol C Tables 4.2.6.8 and 6.1.1.4'
Cl Cl 0.1484 0.1585 'International Tables Vol C Tables 4.2.6.8 and 6.1.1.4'
H H 0.0000 0.0000 'International Tables Vol C Tables 4.2.6.8 and 6.1.1.4'
C C 0.0033 0.0016 'International Tables Vol C Tables 4.2.6.8 and 6.1.1.4'

loop_
_geom_angle_atom_site_label_1
_geom_angle_atom_site_label_2
_geom_angle_atom_site_label_3
_geom_angle
_geom_angle_publ_flag
Cl Fe N1 91.44(7) yes
Cl Fe N2 89.10(7) yes
Cl Fe C24 84.81(7) yes
Cl Fe C25 88.94(10) yes
Cl Fe C26 172.35(9) yes
N1 Fe N2 82.24(9) yes
N1 Fe C24 164.46(10) yes
N1 Fe C25 98.96(12) yes
N1 Fe C26 96.14(11) yes
N2 Fe C24 82.62(9) yes
N2 Fe C25 177.73(12) yes
N2 Fe C26 90.90(12) yes
C24 Fe C25 96.06(12) yes
C24 Fe C26 87.60(12) yes
C25 Fe C26 90.89(14) yes
Fe N1 C1 115.1(2) yes
Fe N1 C2 113.0(2) yes
Fe N1 C3 103.9(2) yes
C1 N1 C2 108.7(3) yes
C1 N1 C3 108.1(3) yes
C2 N1 C3 107.7(3) yes
Fe N2 C4 117.55(18) yes
Fe N2 C5 117.12(17) yes
C4 N2 C5 125.2(2) yes
C5 N3 C12 122.1(2) yes
C5 N3 C24 115.2(2) yes
C12 N3 C24 122.2(2) yes
N1 C3 C4 111.6(3) yes
N2 C4 C3 107.1(3) yes
N2 C5 N3 115.1(2) yes
N2 C5 C6 124.3(3) yes
N3 C5 C6 120.7(2) yes
C5 C6 C7 118.8(2) no
C5 C6 C11 122.0(2) no
C7 C6 C11 119.2(3) no
C6 C7 C8 120.8(3) no
C7 C8 C9 119.7(3) no
C8 C9 C10 120.5(3) no
C9 C10 C11 119.7(3) no
C6 C11 C10 120.1(3) no
N3 C12 C13 119.0(2) yes
N3 C12 C17 118.5(2) yes
C13 C12 C17 122.5(2) no
C12 C13 C14 116.9(3) no
C12 C13 C18 121.3(2) no
C14 C13 C18 121.7(2) no
C13 C14 C15 121.7(3) no
C14 C15 C16 120.1(3) no
C15 C16 C17 121.5(3) no
C12 C17 C16 117.2(2) no
C12 C17 C21 122.6(2) no
C16 C17 C21 120.2(2) no
C13 C18 C19 108.9(3) no
C13 C18 C20 113.1(3) no
C19 C18 C20 111.0(3) no
C17 C21 C22 112.6(2) no
C17 C21 C23 109.7(2) no
C22 C21 C23 110.1(3) no
Fe C24 O1 132.39(19) yes
Fe C24 N3 109.87(17) yes
O1 C24 N3 117.7(2) yes
Fe C25 O3 179.3(3) yes
Fe C26 O2 170.8(3) yes
N1 C1 H1 109.47 no
N1 C1 H1' 109.39 no
N1 C1 H1" 109.46 no
H1 C1 H1' 109.48 no
H1 C1 H1" 109.55 no
H1' C1 H1" 109.48 no
N1 C2 H2 109.50 no
N1 C2 H2' 109.46 no
N1 C2 H2" 109.44 no
H2 C2 H2' 109.50 no
H2 C2 H2" 109.52 no
H2' C2 H2" 109.42 no
N1 C3 H3 112.5(16) no
N1 C3 H3' 112(2) no
C4 C3 H3 112.3(17) no
C4 C3 H3' 105(2) no
H3 C3 H3' 103(3) no
N2 C4 H4 107(2) no
N2 C4 H4' 115(3) no
C3 C4 H4 109(2) no
C3 C4 H4' 102(3) no
H4 C4 H4' 116(3) no
C6 C7 H7 116.4(19) no
C8 C7 H7 123(2) no
C7 C8 H8 124.4(17) no
C9 C8 H8 115.8(17) no
C8 C9 H9 127.6(19) no
C10 C9 H9 111.8(19) no
C9 C10 H10 122.3(16) no
C11 C10 H10 118.0(16) no
C6 C11 H11 117.5(19) no
C10 C11 H11 122.1(19) no
C13 C14 H14 122(2) no
C15 C14 H14 117(2) no
C14 C15 H15 116.3(19) no
C16 C15 H15 123.6(19) no
C15 C16 H16 121(3) no
C17 C16 H16 117(3) no
C13 C18 H18 105.2(16) no
C19 C18 H18 108.6(16) no
C20 C18 H18 109.8(17) no
C18 C19 H19 111(2) no
C18 C19 H19' 107(2) no
C18 C19 H19" 105(2) no
H19 C19 H19' 115(3) no
H19 C19 H19" 106(3) no
H19' C19 H19" 112(3) no
C18 C20 H20 118(2) no
C18 C20 H20' 106(2) no
C18 C20 H20" 106(3) no
H20 C20 H20' 113(3) no
H20 C20 H20" 104(4) no
H20' C20 H20" 109(3) no
C17 C21 H21 108.4(16) no
C22 C21 H21 106.5(16) no
C23 C21 H21 109.5(16) no
C21 C22 H22 119(2) no
C21 C22 H22' 113(2) no
C21 C22 H22" 118.1(18) no
H22 C22 H22' 97(3) no
H22 C22 H22" 102(3) no
H22' C22 H22" 105(3) no
C21 C23 H23 107.7(15) no
C21 C23 H23' 104(2) no
C21 C23 H23" 111.2(17) no
H23 C23 H23' 114(3) no
H23 C23 H23" 108(2) no
H23' C23 H23" 112(3) no

loop_
_geom_bond_atom_site_label_1
_geom_bond_atom_site_label_2
_geom_bond_distance
_geom_bond_publ_flag
Fe Cl 2.3151(9) yes
Fe N1 2.146(3) yes
Fe N2 1.935(2) yes
Fe C24 1.942(3) yes
Fe C25 1.790(3) yes
Fe C26 1.845(3) yes
O1 C24 1.222(3) yes
O2 C26 1.035(4) yes
O3 C25 1.143(4) yes
N1 C1 1.469(5) yes
N1 C2 1.494(5) yes
N1 C3 1.496(5) yes
N2 C4 1.462(3) yes
N2 C5 1.283(3) yes
N3 C5 1.393(3) yes
N3 C12 1.443(3) yes
N3 C24 1.453(3) yes
C3 C4 1.487(5) no
C5 C6 1.486(4) no
C6 C7 1.394(4) no
C6 C11 1.391(4) no
C7 C8 1.394(4) no
C8 C9 1.379(5) no
C9 C10 1.392(5) no
C10 C11 1.403(5) no
C12 C13 1.409(4) no
C12 C17 1.411(4) no
C13 C14 1.398(4) no
C13 C18 1.517(4) no
C14 C15 1.380(5) no
C15 C16 1.378(4) no
C16 C17 1.395(4) no
C17 C21 1.526(4) no
C18 C19 1.542(5) no
C18 C20 1.528(5) no
C21 C22 1.527(4) no
C21 C23 1.542(4) no
C1 H1 0.9793 no
C1 H1' 0.9804 no
C1 H1" 0.9796 no
C2 H2 0.9793 no
C2 H2' 0.9804 no
C2 H2" 0.9802 no
C3 H3 1.00(3) no
C3 H3' 1.01(4) no
C4 H4 1.01(4) no
C4 H4' 0.84(4) no
C7 H7 1.04(4) no
C8 H8 0.90(3) no
C9 H9 0.92(3) no
C10 H10 1.00(3) no
C11 H11 0.92(3) no
C14 H14 0.88(3) no
C15 H15 0.96(4) no
C16 H16 0.96(4) no
C18 H18 1.04(3) no
C19 H19 0.93(5) no
C19 H19' 0.96(4) no
C19 H19" 0.92(4) no
C20 H20 0.87(4) no
C20 H20' 0.92(4) no
C20 H20" 0.80(4) no
C21 H21 1.04(3) no
C22 H22 1.04(4) no
C22 H22' 0.89(4) no
C22 H22" 0.96(3) no
C23 H23 1.02(3) no
C23 H23' 1.01(4) no
C23 H23" 1.00(3) no

loop_
_geom_contact_atom_site_label_1
_geom_contact_atom_site_label_2
_geom_contact_distance
_geom_contact_site_symmetry_2
_geom_contact_publ_flag
Cl N3 3.427(2) . no
Cl H1 2.7024 . no
Cl H3' 2.91(5) . no
Cl H21 3.02(3) . no
Cl H14 3.09(3) . no
O1 C17 3.386(3) . no
O3 C8 3.410(4) 4_454 no
O3 C9 3.157(4) 4_454 no
O1 H19" 2.77(4) . no
O1 H23 2.55(3) . no
O1 H8 2.78(3) 4_454 no
O2 H19' 2.71(4) 1_655 no
O3 H9 2.82(3) 4_454 no
N3 Cl 3.427(2) . no
N2 H7 2.88(3) . no
N3 H11 2.95(3) . no
N3 H18 2.38(3) . no
N3 H21 2.45(3) . no
C1 C9 3.581(5) . no
C4 C7 3.145(4) . no
C4 C15 3.425(4) 1_655 no
C5 C18 3.372(4) . no
C6 C13 3.356(4) . no
C7 C4 3.145(4) . no
C8 O3 3.410(4) 4_555 no
C9 C1 3.581(5) 4_455 no
C9 O3 3.157(4) 4_555 no
C11 C12 3.118(4) . no
C11 C17 3.362(4) . no
C12 C11 3.118(4) . no
C13 C6 3.356(4) . no
C15 C4 3.425(4) 4_454 no
C17 C11 3.362(4) . no
C17 O1 3.386(3) . no
C18 C24 3.580(4) . no
C18 C5 3.372(4) . no
C21 C24 3.485(4) . no
C24 C18 3.580(4) . no
C24 C21 3.485(4) . no
C2 H4 2.82(4) . no
C4 H7 2.87(4) . no
C4 H2 2.7714 . no
C5 H18 2.58(3) . no
C5 H21 3.08(3) . no
C6 H4' 2.81(4) . no
C6 H18 3.01(3) . no
C7 H4' 3.01(4) . no
C7 H4 3.06(4) . no
C9 H1" 2.7892 4_455 no
C12 H19" 3.10(4) . no
C12 H11 2.81(3) . no
C14 H20" 2.74(4) . no
C14 H19 3.04(4) . no
C15 H4' 2.82(4) 4_454 no
C16 H4' 3.05(4) 4_454 no
C16 H23" 2.98(3) . no
C16 H22 2.97(4) . no
C17 H11 2.72(3) . no
C20 H14 2.77(3) . no
C21 H11 2.94(3) . no
C22 H16 2.72(4) . no
C22 H11 2.99(3) . no
C24 H18 3.03(3) . no
C24 H19" 3.07(4) . no
C24 H21 2.94(3) . no
C25 H1' 2.8972 . no
C26 H2 2.5549 . no
C26 H2" 2.9641 . no
H1 Cl 2.7024 . no
H1 H3' 2.3621 . no
H1' C25 2.8972 . no
H1' H2" 2.3911 . no
H1" H2' 2.4044 . no
H1" H3 2.4858 . no
H1" C9 2.7892 . no
H2 C4 2.7714 . no
H2 C26 2.5549 . no
H2 H4 2.2656 . no
H2' H1" 2.4044 . no
H2' H3 2.3190 . no
H2" C26 2.9641 . no
H2" H1' 2.3911 . no
H3 H1" 2.4858 . no
H3 H2' 2.3190 . no
H3' Cl 2.91(5) . no
H3' H1 2.3621 . no
H4 C2 2.82(4) . no
H4 C7 3.06(4) . no
H4 H2 2.2656 . no
H4 H7 2.49(5) . no
H4' C6 2.81(4) . no
H4' C7 3.01(4) . no
H4' C15 2.82(4) 1_655 no
H4' C16 3.05(4) 1_655 no
H7 N2 2.88(3) . no
H7 C4 2.87(4) . no
H7 H4 2.49(5) . no
H8 O1 2.78(3) 4_555 no
H8 H23 2.59(4) 1_655 no
H9 O3 2.82(3) 4_555 no
H11 N3 2.95(3) . no
H11 C12 2.81(3) . no
H11 C17 2.72(3) . no
H11 C21 2.94(3) . no
H11 C22 2.99(3) . no
H11 H22" 2.42(4) . no
H14 C20 2.77(3) . no
H14 H20" 2.30(5) . no
H14 Cl 3.09(3) 4_455 no
H16 C22 2.72(4) . no
H16 H22 2.38(6) . no
H18 N3 2.38(3) . no
H18 C5 2.58(3) . no
H18 C6 3.01(3) . no
H18 C24 3.03(3) . no
H19 C14 3.04(4) . no
H19' H20' 2.40(5) . no
H19' O2 2.71(4) 3_756 no
H19" O1 2.77(4) . no
H19" C12 3.10(4) . no
H19" C24 3.07(4) . no
H20' H19' 2.40(5) . no
H20" C14 2.74(4) . no
H20" H14 2.30(5) . no
H21 Cl 3.02(3) . no
H21 N3 2.45(3) . no
H21 C5 3.08(3) . no
H21 C24 2.94(3) . no
H22 C16 2.97(4) . no
H22 H16 2.38(6) . no
H22' H23' 2.48(5) . no
H22" H11 2.42(4) . no
H23 O1 2.55(3) . no
H23 H8 2.59(4) 4_454 no
H23' H22' 2.48(5) . no
H23" C16 2.98(3) . no

loop_
_geom_hbond_atom_site_label_D
_geom_hbond_atom_site_label_H
_geom_hbond_atom_site_label_A
_geom_hbond_distance_DH
_geom_hbond_distance_HA
_geom_hbond_distance_DA
_geom_hbond_angle_DHA
_geom_hbond_publ_flag
C1 H1 Cl 0.9793 2.7024 3.344(4) 123.48 yes
C18 H18 N3 1.04(3) 2.38(3) 2.902(4) 110(2) yes
C21 H21 N3 1.04(3) 2.45(3) 2.924(3) 106.8(19) yes
C23 H23 O1 1.02(3) 2.55(3) 3.429(4) 144(2) yes

loop_
_geom_torsion_atom_site_label_1
_geom_torsion_atom_site_label_2
_geom_torsion_atom_site_label_3
_geom_torsion_atom_site_label_4
_geom_torsion
_geom_torsion_publ_flag
Cl Fe N1 C1 -50.2(2) no
Cl Fe N1 C2 -175.8(3) no
Cl Fe N1 C3 67.78(19) no
N2 Fe N1 C1 -139.1(2) no
N2 Fe N1 C2 95.3(3) no
N2 Fe N1 C3 -21.1(2) no
C25 Fe N1 C1 39.0(2) no
C25 Fe N1 C2 -86.7(3) no
C25 Fe N1 C3 156.9(2) no
C26 Fe N1 C1 130.8(2) no
C26 Fe N1 C2 5.2(3) no
C26 Fe N1 C3 -111.2(2) no
Cl Fe N2 C4 -94.1(2) no
Cl Fe N2 C5 82.77(19) no
N1 Fe N2 C4 -2.5(2) no
N1 Fe N2 C5 174.3(2) no
C24 Fe N2 C4 -179.0(2) no
C24 Fe N2 C5 -2.1(2) no
C26 Fe N2 C4 93.6(2) no
C26 Fe N2 C5 -89.6(2) no
Cl Fe C24 O1 93.7(2) no
Cl Fe C24 N3 -86.40(15) no
N2 Fe C24 O1 -176.6(3) no
N2 Fe C24 N3 3.36(16) no
C25 Fe C24 O1 5.3(3) no
C25 Fe C24 N3 -174.78(17) no
C26 Fe C24 O1 -85.3(3) no
C26 Fe C24 N3 94.58(18) no
Fe N1 C3 C4 41.8(3) no
C1 N1 C3 C4 164.6(3) no
C2 N1 C3 C4 -78.2(4) no
Fe N2 C4 C3 26.0(3) no
C5 N2 C4 C3 -150.6(3) no
Fe N2 C5 N3 0.1(3) no
Fe N2 C5 C6 178.55(19) no
C4 N2 C5 N3 176.7(3) no
C4 N2 C5 C6 -4.9(4) no
C12 N3 C5 N2 174.8(2) no
C12 N3 C5 C6 -3.7(3) no
C24 N3 C5 N2 2.9(3) no
C24 N3 C5 C6 -175.6(2) no
C5 N3 C12 C13 -76.0(3) no
C5 N3 C12 C17 102.1(3) no
C24 N3 C12 C13 95.3(3) no
C24 N3 C12 C17 -86.6(3) no
C5 N3 C24 Fe -4.4(2) no
C5 N3 C24 O1 175.6(2) no
C12 N3 C24 Fe -176.25(17) no
C12 N3 C24 O1 3.7(3) no
N1 C3 C4 N2 -45.2(4) no
N3 C5 C6 C7 122.5(3) no
N2 C5 C6 C11 124.3(3) no
N2 C5 C6 C7 -55.8(4) no
N3 C5 C6 C11 -57.4(4) no
C5 C6 C7 C8 178.7(3) no
C11 C6 C7 C8 -1.3(4) no
C7 C6 C11 C10 0.6(4) no
C5 C6 C11 C10 -179.5(3) no
C6 C7 C8 C9 1.8(4) no
C7 C8 C9 C10 -1.4(5) no
C8 C9 C10 C11 0.7(5) no
C9 C10 C11 C6 -0.3(5) no
N3 C12 C17 C21 5.1(4) no
C17 C12 C13 C18 174.0(2) no
N3 C12 C17 C16 -175.8(2) no
N3 C12 C13 C14 175.2(2) no
N3 C12 C13 C18 -8.0(4) no
C17 C12 C13 C14 -2.8(4) no
C13 C12 C17 C16 2.2(4) no
C13 C12 C17 C21 -176.9(2) no
C14 C13 C18 C19 82.9(3) no
C12 C13 C18 C19 -93.7(3) no
C12 C13 C18 C20 142.5(3) no
C12 C13 C14 C15 0.8(4) no
C18 C13 C14 C15 -175.9(3) no
C14 C13 C18 C20 -40.9(4) no
C13 C14 C15 C16 1.7(5) no
C14 C15 C16 C17 -2.3(5) no
C15 C16 C17 C21 179.5(3) no
C15 C16 C17 C12 0.4(4) no
C16 C17 C21 C22 45.8(4) no
C16 C17 C21 C23 -77.2(3) no
C12 C17 C21 C23 101.9(3) no
C12 C17 C21 C22 -135.1(3) no
